data_4502174
loop_
_publ_author_name
'Gurunatha, K. L.'
'Mostafa, Golam'
'Ghoshal, Debajyoti'
'Maji, Tapas Kumar'

_publ_section_title
;
 Single-Crystal-to-Single-Crystal Structural Transformation in a
 Three-Dimensional Bimetallic (4f&#x2212;3d) Supramolecular Porous
 Framework
;
_journal_issue 6
_journal_name_full 'Crystal Growth &amp; Design'
_journal_page_first 2483
_journal_paper_doi 10.1021/cg8012014
_journal_volume 10
_journal_year 2010
_chemical_formula_sum 'C16 H20 Fe N8 Nd O7'
_chemical_formula_weight 636.49
_chemical_name_systematic
;
 ?
;
_space_group_IT_number 15
_symmetry_cell_setting monoclinic
_symmetry_space_group_name_Hall '-C 2yc'
_symmetry_space_group_name_H-M 'C 1 2/c 1'
_atom_sites_solution_hydrogens geom
_atom_sites_solution_primary direct
_atom_sites_solution_secondary difmap
_audit_creation_method SHELXL-97
_cell_angle_alpha 90.00
_cell_angle_beta 117.798(6)
_cell_angle_gamma 90.00
_cell_formula_units_Z 4
_cell_length_a 17.4001(16)
_cell_length_b 9.4537(8)
_cell_length_c 16.6235(13)
_cell_measurement_temperature 293(2)
_cell_volume 2418.9(4)
_computing_cell_refinement SMART
_computing_data_collection 'SMART (Bruker,2000)'
_computing_data_reduction 'SAINT (Bruker,2000)'
_computing_molecular_graphics 'Mercury 1.4.1'
_computing_publication_material 'PLATON (Spek, 2003)'
_computing_structure_refinement 'SHELXL-97 (Sheldrick, 1997)'
_computing_structure_solution 'SIR-92 (Altomare et al. 1994)'
_diffrn_ambient_temperature 293(2)
_diffrn_measured_fraction_theta_full 0.925
_diffrn_measured_fraction_theta_max 0.925
_diffrn_radiation_monochromator graphite
_diffrn_radiation_source 'fine-focus sealed tube'
_diffrn_radiation_type MoK\a
_diffrn_radiation_wavelength 0.71073
_diffrn_reflns_av_R_equivalents 0.1028
_diffrn_reflns_av_sigmaI/netI 0.1516
_diffrn_reflns_limit_h_max 20
_diffrn_reflns_limit_h_min -22
_diffrn_reflns_limit_k_max 12
_diffrn_reflns_limit_k_min -12
_diffrn_reflns_limit_l_max 21
_diffrn_reflns_limit_l_min -20
_diffrn_reflns_number 9719
_diffrn_reflns_theta_full 27.59
_diffrn_reflns_theta_max 27.59
_diffrn_reflns_theta_min 2.53
_exptl_absorpt_coefficient_mu 2.773
_exptl_absorpt_correction_T_max 0.9878
_exptl_absorpt_correction_T_min 0.6812
_exptl_absorpt_correction_type empirical
_exptl_absorpt_process_details SADABS
_exptl_crystal_colour yellow
_exptl_crystal_density_diffrn 1.748
_exptl_crystal_density_method 'not measured'
_exptl_crystal_description Parallelopiped
_exptl_crystal_F_000 1256
_exptl_crystal_size_max 0.12
_exptl_crystal_size_mid 0.08
_exptl_crystal_size_min 0.06
_refine_diff_density_max 1.776
_refine_diff_density_min -0.987
_refine_diff_density_rms 0.197
_refine_ls_extinction_method none
_refine_ls_goodness_of_fit_ref 1.097
_refine_ls_hydrogen_treatment mixed
_refine_ls_matrix_type full
_refine_ls_number_parameters 172
_refine_ls_number_reflns 2587
_refine_ls_number_restraints 1
_refine_ls_restrained_S_all 1.096
_refine_ls_R_factor_all 0.1623
_refine_ls_R_factor_gt 0.0714
_refine_ls_shift/su_max 0.000
_refine_ls_shift/su_mean 0.000
_refine_ls_structure_factor_coef Fsqd
_refine_ls_weighting_details 'calc w=1/[\s^2^(Fo^2^)+(0.0603P)^2^+3.0796P] where P=(Fo^2^+2Fc^2^)/3'
_refine_ls_weighting_scheme calc
_refine_ls_wR_factor_gt 0.1247
_refine_ls_wR_factor_ref 0.1533
_reflns_number_gt 1429
_reflns_number_total 2587
_reflns_threshold_expression >2sigma(I)
_cod_data_source_file cg8012014_si_002.cif
_cod_data_source_block complex1a
_cod_depositor_comments
;
The following automatic conversions were performed:

'_symmetry_cell_setting' value 'Monoclinic' changed to 'monoclinic'
according to /home/saulius/struct/CIF-dictionaries/cif_core.dic
dictionary named 'cif_core.dic' version 2.4.2 from 2011-04-26.

Automatic conversion script
Id: cif_fix_values 1715 2011-07-08 13:25:40Z adriana 
;
_cod_original_sg_symbol_H-M C2/c
_cod_database_code 4502174

loop_
_symmetry_equiv_pos_as_xyz
'x, y, z'
'-x, y, -z+1/2'
'x+1/2, y+1/2, z'
'-x+1/2, y+1/2, -z+1/2'
'-x, -y, -z'
'x, -y, z-1/2'
'-x+1/2, -y+1/2, -z'
'x+1/2, -y+1/2, z-1/2'

loop_
_atom_site_label
_atom_site_type_symbol
_atom_site_fract_x
_atom_site_fract_y
_atom_site_fract_z
_atom_site_U_iso_or_equiv
_atom_site_adp_type
_atom_site_occupancy
_atom_site_symmetry_multiplicity
_atom_site_calc_flag
_atom_site_refinement_flags
C1 C 0.3225(7) -0.1361(11) 0.7983(7) 0.052(3) Uani 1 1 d .
H1 H 0.2865 -0.0826 0.7476 0.062 Uiso 1 1 calc R
C2 C 0.4556(7) -0.1650(11) 0.9286(7) 0.052(3) Uani 1 1 d .
H2 H 0.5112 -0.1329 0.9676 0.063 Uiso 1 1 calc R
C3 C 0.2926(7) -0.2597(11) 0.8155(7) 0.061(3) Uani 1 1 d .
H3 H 0.2373 -0.2922 0.7756 0.074 Uiso 1 1 calc R
C4 C 0.4254(8) -0.2887(11) 0.9466(8) 0.068(4) Uani 1 1 d .
H4 H 0.4612 -0.3417 0.9976 0.082 Uiso 1 1 calc R
C5 C 0.3435(9) -0.3346(12) 0.8903(8) 0.069(4) Uani 1 1 d .
H5 H 0.3228 -0.4174 0.9036 0.083 Uiso 1 1 calc R
C6 C 0.3502(7) -0.1721(8) 0.6018(6) 0.034(2) Uani 1 1 d .
C7 C 0.1808(7) -0.2206(10) 0.5635(7) 0.042(3) Uani 1 1 d .
C8 C 0.2811(6) -0.4392(9) 0.5477(6) 0.041(3) Uani 1 1 d .
N1 N 0.4036(6) -0.0907(8) 0.8538(5) 0.044(2) Uani 1 1 d .
N2 N 0.4089(5) -0.1194(7) 0.6612(5) 0.040(2) Uani 1 1 d .
N3 N 0.1411(6) -0.2014(10) 0.6013(6) 0.057(2) Uani 1 1 d .
N4 N 0.2983(6) -0.5541(9) 0.5729(6) 0.061(3) Uani 1 1 d .
O1 O 0.4326(4) 0.0301(7) 0.8365(4) 0.0514(18) Uani 1 1 d .
O2 O 0.6330(5) 0.1742(9) 0.8829(6) 0.061(3) Uani 1 1 d .
O3 O 0.4512(5) 0.3111(8) 0.7990(6) 0.053(2) Uani 1 1 d D
O4 O 0.5000 0.5717(12) 0.7500 0.086(4) Uani 1 2 d S
Fe1 Fe 0.2500 -0.2500 0.5000 0.0335(5) Uani 1 2 d S
Nd1 Nd 0.5000 0.09597(7) 0.7500 0.0369(3) Uani 1 2 d S
H6 H 0.659(8) 0.250(13) 0.890(7) 0.08(4) Uiso 1 1 d .
H7 H 0.661(5) 0.137(8) 0.919(5) 0.01(3) Uiso 1 1 d .
H8 H 0.437(6) 0.308(10) 0.835(6) 0.03(3) Uiso 1 1 d .
H9 H 0.463(10) 0.404(6) 0.785(9) 0.14(6) Uiso 1 1 d D
H10 H 0.51(2) 0.62(2) 0.789(16) 0.26(14) Uiso 1 1 d .

loop_
_atom_site_aniso_label
_atom_site_aniso_U_11
_atom_site_aniso_U_22
_atom_site_aniso_U_33
_atom_site_aniso_U_23
_atom_site_aniso_U_13
_atom_site_aniso_U_12
C1 0.047(7) 0.056(7) 0.047(6) 0.019(5) 0.017(6) 0.005(5)
C2 0.040(7) 0.061(7) 0.052(7) 0.005(6) 0.017(6) -0.008(5)
C3 0.050(8) 0.059(7) 0.061(8) 0.017(6) 0.015(6) -0.010(6)
C4 0.072(9) 0.047(7) 0.081(8) 0.031(6) 0.031(7) 0.000(6)
C5 0.082(10) 0.045(6) 0.086(9) 0.012(6) 0.044(8) -0.019(7)
C6 0.040(6) 0.019(5) 0.040(5) 0.003(4) 0.015(5) 0.011(4)
C7 0.042(7) 0.033(5) 0.043(6) -0.002(4) 0.013(5) -0.010(5)
C8 0.051(7) 0.028(5) 0.033(5) -0.007(4) 0.009(5) 0.004(4)
N1 0.057(6) 0.037(4) 0.043(5) 0.002(4) 0.028(5) -0.006(4)
N2 0.042(5) 0.033(4) 0.040(5) -0.003(4) 0.014(4) -0.001(4)
N3 0.062(7) 0.065(6) 0.058(6) -0.007(5) 0.040(5) -0.007(5)
N4 0.079(7) 0.032(5) 0.066(6) 0.007(4) 0.028(5) 0.012(5)
O1 0.071(5) 0.037(4) 0.057(4) -0.001(3) 0.038(4) -0.005(3)
O2 0.063(6) 0.027(5) 0.055(6) 0.001(4) -0.003(5) -0.004(4)
O3 0.081(6) 0.039(5) 0.061(5) -0.001(4) 0.051(5) 0.000(4)
O4 0.130(12) 0.040(7) 0.081(9) 0.000 0.043(9) 0.000
Fe1 0.0390(12) 0.0249(10) 0.0327(11) -0.0008(7) 0.0134(9) -0.0009(8)
Nd1 0.0435(5) 0.0258(4) 0.0387(5) 0.000 0.0169(4) 0.000

loop_
_atom_type_symbol
_atom_type_description
_atom_type_scat_dispersion_real
_atom_type_scat_dispersion_imag
_atom_type_scat_source
C C 0.0033 0.0016 'International Tables Vol C Tables 4.2.6.8 and 6.1.1.4'
H H 0.0000 0.0000 'International Tables Vol C Tables 4.2.6.8 and 6.1.1.4'
N N 0.0061 0.0033 'International Tables Vol C Tables 4.2.6.8 and 6.1.1.4'
O O 0.0106 0.0060 'International Tables Vol C Tables 4.2.6.8 and 6.1.1.4'
Fe Fe 0.3463 0.8444 'International Tables Vol C Tables 4.2.6.8 and 6.1.1.4'
Nd Nd -0.1943 3.0179 'International Tables Vol C Tables 4.2.6.8 and 6.1.1.4'

loop_
_geom_angle_atom_site_label_1
_geom_angle_atom_site_label_2
_geom_angle_atom_site_label_3
_geom_angle
_geom_angle_site_symmetry_1
_geom_angle_site_symmetry_3
N1 C1 C3 120.6(9) . .
N1 C2 C4 119.1(10) . .
C5 C3 C1 119.7(11) . .
C5 C4 C2 120.5(10) . .
C3 C5 C4 119.7(10) . .
N2 C6 Fe1 176.9(7) . .
N3 C7 Fe1 178.8(9) . .
N4 C8 Fe1 177.4(8) . .
O1 N1 C2 119.2(8) . .
O1 N1 C1 120.4(8) . .
C2 N1 C1 120.4(8) . .
C6 N2 Nd1 153.5(6) . .
N1 O1 Nd1 135.5(5) . .
C6 Fe1 C6 180.000(1) 7_546 .
C6 Fe1 C8 91.6(3) 7_546 7_546
C6 Fe1 C8 88.4(3) . 7_546
C6 Fe1 C8 88.4(3) 7_546 .
C6 Fe1 C8 91.6(3) . .
C8 Fe1 C8 180.000(1) 7_546 .
C6 Fe1 C7 89.7(4) 7_546 .
C6 Fe1 C7 90.3(4) . .
C8 Fe1 C7 88.0(4) 7_546 .
C8 Fe1 C7 92.0(4) . .
C6 Fe1 C7 90.3(4) 7_546 7_546
C6 Fe1 C7 89.7(4) . 7_546
C8 Fe1 C7 92.0(4) 7_546 7_546
C8 Fe1 C7 88.0(4) . 7_546
C7 Fe1 C7 180.000(1) . 7_546
O1 Nd1 O1 148.9(3) . 2_656
O1 Nd1 O2 93.5(3) . .
O1 Nd1 O2 95.8(3) 2_656 .
O1 Nd1 O2 95.8(3) . 2_656
O1 Nd1 O2 93.5(3) 2_656 2_656
O2 Nd1 O2 144.9(4) . 2_656
O1 Nd1 O3 70.6(3) . .
O1 Nd1 O3 140.4(3) 2_656 .
O2 Nd1 O3 77.4(3) . .
O2 Nd1 O3 74.0(3) 2_656 .
O1 Nd1 O3 140.4(3) . 2_656
O1 Nd1 O3 70.6(3) 2_656 2_656
O2 Nd1 O3 74.0(3) . 2_656
O2 Nd1 O3 77.4(3) 2_656 2_656
O3 Nd1 O3 70.0(4) . 2_656
O1 Nd1 N2 77.9(2) . .
O1 Nd1 N2 77.7(2) 2_656 .
O2 Nd1 N2 145.4(3) . .
O2 Nd1 N2 69.7(3) 2_656 .
O3 Nd1 N2 128.4(3) . .
O3 Nd1 N2 132.2(3) 2_656 .
O1 Nd1 N2 77.7(2) . 2_656
O1 Nd1 N2 77.9(2) 2_656 2_656
O2 Nd1 N2 69.7(3) . 2_656
O2 Nd1 N2 145.4(3) 2_656 2_656
O3 Nd1 N2 132.2(3) . 2_656
O3 Nd1 N2 128.4(3) 2_656 2_656
N2 Nd1 N2 75.8(3) . 2_656

loop_
_geom_bond_atom_site_label_1
_geom_bond_atom_site_label_2
_geom_bond_distance
_geom_bond_site_symmetry_2
C1 N1 1.346(13) .
C1 C3 1.362(13) .
C2 N1 1.344(12) .
C2 C4 1.371(14) .
C3 C5 1.344(14) .
C4 C5 1.360(15) .
C6 N2 1.151(10) .
C6 Fe1 1.922(10) .
C7 N3 1.144(12) .
C7 Fe1 1.956(12) .
C8 N4 1.153(10) .
C8 Fe1 1.929(9) .
N1 O1 1.333(9) .
N2 Nd1 2.580(8) .
O1 Nd1 2.326(7) .
O2 Nd1 2.452(8) .
O3 Nd1 2.483(7) .
Fe1 C6 1.922(10) 7_546
Fe1 C8 1.929(9) 7_546
Fe1 C7 1.956(12) 7_546
Nd1 O1 2.326(7) 2_656
Nd1 O2 2.452(8) 2_656
Nd1 O3 2.483(7) 2_656
Nd1 N2 2.580(8) 2_656
